data_7027979
loop_
_publ_author_name
'Mizutani, Jun'
'Amari, Shingo'
'Imoto, Hideo'
'Saito, Taro'

_publ_section_title
;
 Reaction of [Mo6S8(PEt3)6] and NOBF4: structure and molecular orbital
 calculation of an octahedral cluster complex
 [Mo6S8(NO)(PEt3)5]&#x200A;&#x2021;
;
_journal_issue 5
_journal_name_full 'Journal of the Chemical Society, Dalton Transactions'
_journal_page_first 819
_journal_paper_doi 10.1039/a707191d
_journal_year 1998
_chemical_formula_analytical '[Mo6 S8 (N O) (P (C2 H5)3)5]'
_chemical_formula_moiety 'C30 H75 N Mo6 O P5 S8 '
_chemical_formula_sum 'C30 H75 Mo6 N O P5 S8'
_chemical_formula_weight 1452.92
_space_group_IT_number 14
_symmetry_cell_setting monoclinic
_symmetry_Int_Tables_number 14
_symmetry_space_group_name_Hall '-P 2yn'
_symmetry_space_group_name_H-M 'P 1 21/n 1'
_audit_creation_date 'Tue Sep  2 18:41:04 1997'
_audit_creation_method 'from TEXRAY.INF file'
_cell_angle_alpha 90
_cell_angle_beta 107.91(1)
_cell_angle_gamma 90
_cell_formula_units_Z 4
_cell_length_a 15.016(4)
_cell_length_b 16.055(3)
_cell_length_c 23.215(3)
_cell_measurement_reflns_used 25
_cell_measurement_temperature 296.2
_cell_measurement_theta_max 15.1
_cell_measurement_theta_min 14.1
_cell_volume 5325.5(19)
_computing_cell_refinement 'Rigaku/AFC Diffractometer Control'
_computing_data_collection 'Rigaku/AFC Diffractometer Control'
_computing_data_reduction teXsan
_computing_molecular_graphics ORTEP-III
_computing_publication_material teXsan
_computing_structure_refinement teXsan
_computing_structure_solution SIR92
_diffrn_ambient_temperature 296.2
_diffrn_measurement_device 'Rigaku AFC7R'
_diffrn_measurement_method \w-2\q
_diffrn_orient_matrix_UB_11 -0.01353
_diffrn_orient_matrix_UB_12 -0.00139
_diffrn_orient_matrix_UB_13 0.03991
_diffrn_orient_matrix_UB_21 0.06885
_diffrn_orient_matrix_UB_22 0.00082
_diffrn_orient_matrix_UB_23 0.02167
_diffrn_orient_matrix_UB_31 -0.00121
_diffrn_orient_matrix_UB_32 0.06210
_diffrn_orient_matrix_UB_33 0.00060
_diffrn_radiation_detector 'scintillation counter'
_diffrn_radiation_monochromator graphite
_diffrn_radiation_source 'Rigaku rotating anode'
_diffrn_radiation_type 'Mo K\a'
_diffrn_radiation_wavelength 0.7107
_diffrn_reflns_av_R_equivalents 6.27
_diffrn_reflns_av_sigmaI/netI 0.108
_diffrn_reflns_limit_h_max 19
_diffrn_reflns_limit_h_min 0
_diffrn_reflns_limit_k_max 20
_diffrn_reflns_limit_k_min 0
_diffrn_reflns_limit_l_max 28
_diffrn_reflns_limit_l_min -30
_diffrn_reflns_number 13125
_diffrn_reflns_reduction_process 'Lp corrections applied'
_diffrn_reflns_theta_max 27.50
_diffrn_reflns_theta_min 3.04
_diffrn_standards_decay_% -0.94
_diffrn_standards_interval_count 150
_diffrn_standards_number 3
_exptl_absorpt_coefficient_mu 1.857
_exptl_absorpt_correction_T_max 1.000
_exptl_absorpt_correction_T_min 0.658
_exptl_absorpt_correction_type '\y scans(North,Phillips & Mathews,1968)'
_exptl_crystal_colour black
_exptl_crystal_density_diffrn 1.812
_exptl_crystal_density_meas ?
_exptl_crystal_description plate
_exptl_crystal_F_000 2900.00
_exptl_crystal_size_max 0.700
_exptl_crystal_size_mid 0.400
_exptl_crystal_size_min 0.050
_refine_diff_density_max 1.18
_refine_diff_density_min -0.87
_refine_ls_extinction_method none
_refine_ls_goodness_of_fit_obs 2.547
_refine_ls_hydrogen_treatment none
_refine_ls_matrix_type full
_refine_ls_number_constraints 0
_refine_ls_number_parameters 460
_refine_ls_number_reflns 5361
_refine_ls_number_restraints 0
_refine_ls_R_factor_obs 0.0544
_refine_ls_shift/esd_max 0.0301
_refine_ls_shift/esd_mean 0.0017
_refine_ls_structure_factor_coef F
_refine_ls_weighting_details 'w = 1/[\s^2^(Fo) + 0.00000|Fo|^2^]'
_refine_ls_weighting_scheme calc
_refine_ls_wR_factor_obs 0.0325
_reflns_number_observed 5361
_reflns_number_total 12658
_reflns_observed_criterion >3.0sigma(I)
_cod_data_source_file d707191asup1.cif
_cod_data_source_block d707191a
_cod_depositor_comments
;
The following automatic conversions were performed:

'_exptl_crystal_density_meas' value 'not measured' was changed to '?'
- the value is perceived as not measured.

Automatic conversion script
Id: cif_fix_values 3008 2015-01-20 13:52:24Z robertas 

The following automatic conversions were performed:

'_refine_ls_weighting_scheme' value 'w = 1/[\s^2^(Fo) +
0.00000|Fo|^2^]' was changed to 'calc'. New tag
'_refine_ls_weighting_details' was created. The value of the new tag
was set to 'w = 1/[\s^2^(Fo) + 0.00000|Fo|^2^]'.

Automatic conversion script
Id: cif_fix_values 3143 2015-03-26 13:38:13Z robertas 
;
_cod_original_cell_volume 5325(1)
_cod_original_sg_symbol_H-M 'P 21/n     '
_cod_original_formula_sum 'C30 H75 N Mo6 O P5 S8 '
_cod_database_code 7027979

loop_
_symmetry_equiv_pos_as_xyz
'   +x,   +y,   +z'
1/2-x,1/2+y,1/2-z
'   -x,   -y,   -z'
1/2+x,1/2-y,1/2+z

loop_
_atom_site_aniso_label
_atom_site_aniso_U_11
_atom_site_aniso_U_22
_atom_site_aniso_U_33
_atom_site_aniso_U_12
_atom_site_aniso_U_13
_atom_site_aniso_U_23
Mo(1) 0.0616(6) 0.0449(6) 0.0499(5) 0.0040(6) 0.0144(5) -0.0028(5)
Mo(2) 0.0504(6) 0.0365(5) 0.0516(6) -0.0008(5) 0.0165(5) -0.0005(5)
Mo(3) 0.0498(6) 0.0381(5) 0.0489(5) -0.0006(5) 0.0179(5) -0.0014(5)
Mo(4) 0.0527(6) 0.0388(5) 0.0528(6) -0.0043(5) 0.0182(5) -0.0061(5)
Mo(5) 0.0482(6) 0.0453(6) 0.0654(6) -0.0011(5) 0.0225(5) -0.0078(5)
Mo(6) 0.0489(6) 0.0389(5) 0.0487(5) -0.0043(5) 0.0185(4) -0.0035(5)
S(1) 0.061(2) 0.049(2) 0.061(2) 0.000(2) 0.024(1) 0.006(1)
S(2) 0.066(2) 0.047(2) 0.056(2) 0.007(2) 0.023(1) -0.006(1)
S(3) 0.058(2) 0.055(2) 0.067(2) -0.007(2) 0.009(2) -0.009(2)
S(4) 0.067(2) 0.050(2) 0.061(2) 0.010(2) 0.014(2) 0.001(1)
S(5) 0.051(2) 0.046(2) 0.055(2) -0.005(1) 0.013(1) -0.002(1)
S(6) 0.056(2) 0.044(2) 0.057(2) 0.002(1) 0.020(1) 0.004(1)
S(7) 0.058(2) 0.053(2) 0.067(2) -0.008(2) 0.028(1) -0.011(1)
S(8) 0.067(2) 0.047(2) 0.061(2) -0.001(2) 0.026(1) -0.004(1)
P(1) 0.074(2) 0.039(2) 0.059(2) -0.004(2) 0.018(2) 0.005(1)
P(2) 0.057(2) 0.072(2) 0.085(2) 0.011(2) 0.027(2) 0.006(2)
P(3) 0.070(2) 0.045(2) 0.083(2) -0.014(2) 0.021(2) -0.009(2)
P(4) 0.060(2) 0.085(3) 0.113(3) 0.005(2) 0.030(2) -0.016(2)
P(5) 0.083(2) 0.066(2) 0.048(2) -0.002(2) 0.023(2) -0.005(2)
O 0.132(7) 0.096(6) 0.061(4) 0.010(6) 0.028(5) 0.008(5)
N 0.072(6) 0.048(5) 0.046(4) 0.008(5) 0.025(4) -0.005(5)
C(1) 0.039(6) 0.044(6) 0.074(7) 0.005(5) 0.012(6) 0.010(6)
C(2) 0.060(8) 0.059(7) 0.099(9) 0.022(6) 0.035(6) 0.003(6)
C(3) 0.12(1) 0.027(6) 0.060(7) -0.016(7) 0.006(7) -0.008(5)
C(4) 0.14(1) 0.032(7) 0.12(1) -0.036(8) 0.005(9) -0.015(7)
C(5) 0.036(6) 0.072(8) 0.099(8) -0.001(6) 0.033(6) 0.024(7)
C(6) 0.040(7) 0.079(8) 0.086(8) 0.005(7) 0.010(6) 0.024(7)
C(7) 0.076(9) 0.17(2) 0.23(2) 0.03(1) 0.084(9) -0.01(1)
C(8) 0.15(1) 0.24(2) 0.088(9) 0.08(1) 0.046(9) 0.02(1)
C(9) 0.038(7) 0.16(1) 0.12(1) 0.059(8) 0.002(7) -0.005(10)
C(10) 0.10(1) 0.12(1) 0.18(1) 0.03(1) -0.02(1) 0.02(1)
C(11) 0.06(1) 0.22(1) 0.44(2) 0.04(1) -0.04(1) -0.26(1)
C(12) 0.10(1) 0.09(1) 0.23(2) 0.017(10) 0.06(1) 0.00(1)
C(13) 0.091(9) 0.029(6) 0.095(8) 0.007(6) 0.042(7) 0.004(6)
C(14) 0.100(9) 0.045(7) 0.121(10) -0.007(7) 0.042(8) 0.002(7)
C(15) 0.097(9) 0.062(8) 0.115(10) -0.028(7) 0.055(7) 0.011(7)
C(16) 0.10(1) 0.10(1) 0.079(9) -0.019(9) 0.023(8) 0.008(8)
C(17) 0.16(1) 0.073(9) 0.10(1) -0.060(9) 0.018(10) -0.021(8)
C(18) 0.13(1) 0.09(1) 0.094(10) -0.023(10) 0.024(9) -0.011(9)
C(19) 0.13(1) 0.09(1) 0.88(4) 0.01(1) 0.26(2) 0.03(2)
C(20) 0.10(1) 0.09(1) 0.25(2) -0.027(10) 0.06(1) -0.03(1)
C(21) 0.11(1) 0.68(4) 0.14(1) 0.13(2) -0.05(1) -0.22(2)
C(22) 0.16(2) 0.17(2) 0.59(4) -0.03(2) 0.13(2) -0.16(2)
C(23) 0.19(2) 0.39(3) 0.16(2) 0.11(2) 0.02(1) -0.06(2)
C(24) 0.20(2) 0.37(3) 0.22(2) 0.16(2) 0.12(1) 0.13(2)
C(25) 0.25(2) 0.21(2) 0.025(6) 0.02(1) 0.065(8) -0.022(9)
C(26) 0.17(2) 0.17(2) 0.24(2) 0.05(1) 0.10(1) 0.04(1)
C(27) 0.14(1) 0.32(2) 0.051(8) -0.10(1) 0.007(9) -0.02(1)
C(28) 0.50(3) 0.15(1) 0.08(1) -0.19(1) 0.06(1) -0.017(10)
C(29) 0.19(1) 0.18(2) 0.09(1) 0.02(1) 0.049(10) 0.05(1)
C(30) 0.15(1) 0.19(2) 0.14(1) 0.12(1) 0.05(1) 0.05(1)

loop_
_atom_site_label
_atom_site_fract_x
_atom_site_fract_y
_atom_site_fract_z
_atom_site_U_iso_or_equiv
_atom_site_thermal_displace_type
_atom_site_calc_flag
_atom_site_occupancy
Mo(1) 0.86489(7) 0.25343(6) 0.22896(4) 0.0527(3) Uani d 1.00
Mo(2) 0.78735(6) 0.14802(5) 0.12769(4) 0.0460(3) Uani d 1.00
Mo(3) 0.70945(6) 0.29445(5) 0.12650(4) 0.0450(3) Uani d 1.00
Mo(4) 0.87063(6) 0.36568(6) 0.13534(4) 0.0477(3) Uani d 1.00
Mo(5) 0.94959(6) 0.21868(6) 0.13658(4) 0.0518(3) Uani d 1.00
Mo(6) 0.79712(6) 0.25940(6) 0.04495(4) 0.0447(3) Uani d 1.00
S(1) 0.7098(2) 0.1877(2) 0.2013(1) 0.0561(9) Uani d 1.00
S(2) 0.7867(2) 0.3887(2) 0.2079(1) 0.0551(9) Uani d 1.00
S(3) 1.0063(2) 0.3191(2) 0.2173(1) 0.0619(10) Uani d 1.00
S(4) 0.9296(2) 0.1189(2) 0.2106(1) 0.0607(10) Uani d 1.00
S(5) 0.6517(2) 0.1937(2) 0.0443(1) 0.0514(9) Uani d 1.00
S(6) 0.7279(2) 0.3948(2) 0.0518(1) 0.0516(9) Uani d 1.00
S(7) 0.9484(2) 0.3258(2) 0.0605(1) 0.0575(9) Uani d 1.00
S(8) 0.8713(2) 0.1235(2) 0.0541(1) 0.0568(9) Uani d 1.00
P(1) 0.7250(2) -0.0001(2) 0.1151(1) 0.0576(10) Uani d 1.00
P(2) 0.5444(2) 0.3489(2) 0.1097(1) 0.070(1) Uani d 1.00
P(3) 0.9197(2) 0.5179(2) 0.1365(1) 0.067(1) Uani d 1.00
P(4) 1.1112(2) 0.1712(2) 0.1360(2) 0.085(1) Uani d 1.00
P(5) 0.7608(2) 0.2607(2) -0.0703(1) 0.065(1) Uani d 1.00
O 0.9073(5) 0.2494(5) 0.3631(3) 0.097(3) Uani d 1.00
N 0.8940(5) 0.2494(5) 0.3099(3) 0.054(3) Uani d 1.00
C(1) 0.8057(6) -0.0807(6) 0.1618(4) 0.054(3) Uani d 1.00
C(2) 0.8931(7) -0.0894(6) 0.1430(5) 0.070(4) Uani d 1.00
C(3) 0.6943(8) -0.0356(6) 0.0362(4) 0.074(4) Uani d 1.00
C(4) 0.6529(9) -0.1271(6) 0.0241(5) 0.107(5) Uani d 1.00
C(5) 0.6202(6) -0.0213(6) 0.1392(5) 0.066(4) Uani d 1.00
C(6) 0.5351(7) 0.0302(6) 0.0997(5) 0.070(4) Uani d 1.00
C(7) 0.4655(8) 0.2748(10) 0.1410(7) 0.153(7) Uani d 1.00
C(8) 0.4920(10) 0.285(1) 0.2046(5) 0.155(7) Uani d 1.00
C(9) 0.4752(7) 0.3389(8) 0.0261(5) 0.110(5) Uani d 1.00
C(10) 0.3794(9) 0.3634(9) 0.0107(7) 0.145(6) Uani d 1.00
C(11) 0.5240(10) 0.450(1) 0.1300(9) 0.268(8) Uani d 1.00
C(12) 0.5702(9) 0.5203(8) 0.1311(7) 0.139(7) Uani d 1.00
C(13) 0.8290(8) 0.5897(6) 0.1433(5) 0.069(4) Uani d 1.00
C(14) 0.8487(8) 0.6825(6) 0.1408(5) 0.087(4) Uani d 1.00
C(15) 0.9531(8) 0.5568(7) 0.0691(5) 0.087(4) Uani d 1.00
C(16) 0.8752(8) 0.5529(8) 0.0104(5) 0.097(5) Uani d 1.00
C(17) 1.0272(10) 0.5456(7) 0.1969(6) 0.119(5) Uani d 1.00
C(18) 1.0116(9) 0.5378(8) 0.2573(6) 0.110(5) Uani d 1.00
C(19) 1.190(1) 0.250(1) 0.126(1) 0.34(1) Uani d 1.00
C(20) 1.2083(9) 0.3269(8) 0.1580(7) 0.143(6) Uani d 1.00
C(21) 1.190(1) 0.137(2) 0.2100(7) 0.33(1) Uani d 1.00
C(22) 1.160(1) 0.045(1) 0.201(1) 0.30(1) Uani d 1.00
C(23) 1.124(1) 0.085(1) 0.0813(8) 0.25(1) Uani d 1.00
C(24) 1.090(1) 0.125(1) 0.0244(8) 0.25(1) Uani d 1.00
C(25) 0.864(1) 0.2161(10) -0.0892(4) 0.155(6) Uani d 1.00
C(26) 0.847(1) 0.210(1) -0.1517(7) 0.186(8) Uani d 1.00
C(27) 0.658(1) 0.213(1) -0.1145(5) 0.177(7) Uani d 1.00
C(28) 0.657(1) 0.1231(9) -0.1075(6) 0.247(9) Uani d 1.00
C(29) 0.761(1) 0.3697(10) -0.1042(6) 0.149(7) Uani d 1.00
C(30) 0.6730(10) 0.4080(10) -0.1142(6) 0.160(7) Uani d 1.00

loop_
_atom_type_symbol
_atom_type_oxidation_number
_atom_type_number_in_cell
_atom_type_scat_dispersion_real
_atom_type_scat_dispersion_imag
_atom_type_scat_source
Mo 0 24 -1.683 0.686
;International Tables for Crystallography
(1992, Vol. C, Tables 4.2.6.8 and 6.1.1.1)
;
S 0 32 0.125 0.123
;International Tables for Crystallography
(1992, Vol. C, Tables 4.2.6.8 and 6.1.1.1)
;
P 0 20 0.102 0.094
;International Tables for Crystallography
(1992, Vol. C, Tables 4.2.6.8 and 6.1.1.1)
;
C 0 120 0.003 0.002
;International Tables for Crystallography
(1992, Vol. C, Tables 4.2.6.8 and 6.1.1.1)
;
H 0 300 0.000 0.000
;International Tables for Crystallography
(1992, Vol. C, Table 6.1.1.2)
;
N 0 4 0.006 0.003
;International Tables for Crystallography
(1992, Vol. C, Tables 4.2.6.8 and 6.1.1.1)
;
O 0 4 0.011 0.006
;International Tables for Crystallography
(1992, Vol. C, Tables 4.2.6.8 and 6.1.1.1)
;

loop_
_geom_angle_atom_site_label_1
_geom_angle_atom_site_label_2
_geom_angle_atom_site_label_3
_geom_angle
_geom_angle_site_symmetry_1
_geom_angle_site_symmetry_2
_geom_angle_site_symmetry_3
_geom_angle_publ_flag
Mo(2) Mo(1) Mo(3) 54.88(3) 1_555 1_555 1_555 yes
Mo(2) Mo(1) Mo(4) 81.14(3) 1_555 1_555 1_555 yes
Mo(2) Mo(1) Mo(5) 55.07(3) 1_555 1_555 1_555 yes
Mo(2) Mo(1) S(1) 54.05(7) 1_555 1_555 1_555 yes
Mo(2) Mo(1) S(2) 108.32(7) 1_555 1_555 1_555 yes
Mo(2) Mo(1) S(3) 108.23(8) 1_555 1_555 1_555 yes
Mo(2) Mo(1) S(4) 54.30(7) 1_555 1_555 1_555 yes
Mo(2) Mo(1) N 138.7(3) 1_555 1_555 1_555 yes
Mo(3) Mo(1) Mo(4) 54.94(3) 1_555 1_555 1_555 yes
Mo(3) Mo(1) Mo(5) 81.86(4) 1_555 1_555 1_555 yes
Mo(3) Mo(1) S(1) 54.11(7) 1_555 1_555 1_555 yes
Mo(3) Mo(1) S(2) 53.74(6) 1_555 1_555 1_555 yes
Mo(3) Mo(1) S(3) 108.81(7) 1_555 1_555 1_555 yes
Mo(3) Mo(1) S(4) 108.93(7) 1_555 1_555 1_555 yes
Mo(3) Mo(1) N 139.1(3) 1_555 1_555 1_555 yes
Mo(4) Mo(1) Mo(5) 55.02(3) 1_555 1_555 1_555 yes
Mo(4) Mo(1) S(1) 108.76(7) 1_555 1_555 1_555 yes
Mo(4) Mo(1) S(2) 53.89(7) 1_555 1_555 1_555 yes
Mo(4) Mo(1) S(3) 54.15(7) 1_555 1_555 1_555 yes
Mo(4) Mo(1) S(4) 108.53(8) 1_555 1_555 1_555 yes
Mo(4) Mo(1) N 140.2(3) 1_555 1_555 1_555 yes
Mo(5) Mo(1) S(1) 108.92(8) 1_555 1_555 1_555 yes
Mo(5) Mo(1) S(2) 108.67(8) 1_555 1_555 1_555 yes
Mo(5) Mo(1) S(3) 53.43(7) 1_555 1_555 1_555 yes
Mo(5) Mo(1) S(4) 53.78(7) 1_555 1_555 1_555 yes
Mo(5) Mo(1) N 139.1(3) 1_555 1_555 1_555 yes
S(1) Mo(1) S(2) 88.32(9) 1_555 1_555 1_555 yes
S(1) Mo(1) S(3) 159.59(10) 1_555 1_555 1_555 yes
S(1) Mo(1) S(4) 88.33(10) 1_555 1_555 1_555 yes
S(1) Mo(1) N 99.5(3) 1_555 1_555 1_555 yes
S(2) Mo(1) S(3) 88.6(1) 1_555 1_555 1_555 yes
S(2) Mo(1) S(4) 159.50(9) 1_555 1_555 1_555 yes
S(2) Mo(1) N 100.9(3) 1_555 1_555 1_555 yes
S(3) Mo(1) S(4) 87.5(1) 1_555 1_555 1_555 yes
S(3) Mo(1) N 100.9(3) 1_555 1_555 1_555 yes
S(4) Mo(1) N 99.6(3) 1_555 1_555 1_555 yes
Mo(1) Mo(2) Mo(3) 62.77(3) 1_555 1_555 1_555 yes
Mo(1) Mo(2) Mo(5) 62.95(3) 1_555 1_555 1_555 yes
Mo(1) Mo(2) Mo(6) 95.60(4) 1_555 1_555 1_555 yes
Mo(1) Mo(2) S(1) 54.88(7) 1_555 1_555 1_555 yes
Mo(1) Mo(2) S(4) 54.87(7) 1_555 1_555 1_555 yes
Mo(1) Mo(2) S(5) 120.35(7) 1_555 1_555 1_555 yes
Mo(1) Mo(2) S(8) 120.38(8) 1_555 1_555 1_555 yes
Mo(1) Mo(2) P(1) 134.14(8) 1_555 1_555 1_555 yes
Mo(3) Mo(2) Mo(5) 90.78(4) 1_555 1_555 1_555 yes
Mo(3) Mo(2) Mo(6) 60.89(4) 1_555 1_555 1_555 yes
Mo(3) Mo(2) S(1) 57.58(7) 1_555 1_555 1_555 yes
Mo(3) Mo(2) S(4) 117.35(8) 1_555 1_555 1_555 yes
Mo(3) Mo(2) S(5) 57.58(7) 1_555 1_555 1_555 yes
Mo(3) Mo(2) S(8) 117.45(8) 1_555 1_555 1_555 yes
Mo(3) Mo(2) P(1) 133.69(8) 1_555 1_555 1_555 yes
Mo(5) Mo(2) Mo(6) 60.84(3) 1_555 1_555 1_555 yes
Mo(5) Mo(2) S(1) 117.59(8) 1_555 1_555 1_555 yes
Mo(5) Mo(2) S(4) 57.14(8) 1_555 1_555 1_555 yes
Mo(5) Mo(2) S(5) 117.15(8) 1_555 1_555 1_555 yes
Mo(5) Mo(2) S(8) 57.45(7) 1_555 1_555 1_555 yes
Mo(5) Mo(2) P(1) 135.30(9) 1_555 1_555 1_555 yes
Mo(6) Mo(2) S(1) 118.44(8) 1_555 1_555 1_555 yes
Mo(6) Mo(2) S(4) 117.96(8) 1_555 1_555 1_555 yes
Mo(6) Mo(2) S(5) 56.35(7) 1_555 1_555 1_555 yes
Mo(6) Mo(2) S(8) 56.61(7) 1_555 1_555 1_555 yes
Mo(6) Mo(2) P(1) 130.25(8) 1_555 1_555 1_555 yes
S(1) Mo(2) S(4) 89.31(10) 1_555 1_555 1_555 yes
S(1) Mo(2) S(5) 90.89(10) 1_555 1_555 1_555 yes
S(1) Mo(2) S(8) 173.9(1) 1_555 1_555 1_555 yes
S(1) Mo(2) P(1) 95.0(1) 1_555 1_555 1_555 yes
S(4) Mo(2) S(5) 173.3(1) 1_555 1_555 1_555 yes
S(4) Mo(2) S(8) 90.3(1) 1_555 1_555 1_555 yes
S(4) Mo(2) P(1) 96.54(10) 1_555 1_555 1_555 yes
S(5) Mo(2) S(8) 88.76(10) 1_555 1_555 1_555 yes
S(5) Mo(2) P(1) 90.08(9) 1_555 1_555 1_555 yes
S(8) Mo(2) P(1) 91.1(1) 1_555 1_555 1_555 yes
Mo(1) Mo(3) Mo(2) 62.35(3) 1_555 1_555 1_555 yes
Mo(1) Mo(3) Mo(4) 62.43(4) 1_555 1_555 1_555 yes
Mo(1) Mo(3) Mo(6) 94.99(4) 1_555 1_555 1_555 yes
Mo(1) Mo(3) S(1) 54.66(7) 1_555 1_555 1_555 yes
Mo(1) Mo(3) S(2) 54.54(7) 1_555 1_555 1_555 yes
Mo(1) Mo(3) S(5) 120.04(7) 1_555 1_555 1_555 yes
Mo(1) Mo(3) S(6) 120.12(7) 1_555 1_555 1_555 yes
Mo(1) Mo(3) P(2) 135.80(9) 1_555 1_555 1_555 yes
Mo(2) Mo(3) Mo(4) 89.55(4) 1_555 1_555 1_555 yes
Mo(2) Mo(3) Mo(6) 60.28(4) 1_555 1_555 1_555 yes
Mo(2) Mo(3) S(1) 57.26(7) 1_555 1_555 1_555 yes
Mo(2) Mo(3) S(2) 116.55(7) 1_555 1_555 1_555 yes
Mo(2) Mo(3) S(5) 57.70(7) 1_555 1_555 1_555 yes
Mo(2) Mo(3) S(6) 116.79(8) 1_555 1_555 1_555 yes
Mo(2) Mo(3) P(2) 136.09(9) 1_555 1_555 1_555 yes
Mo(4) Mo(3) Mo(6) 60.34(4) 1_555 1_555 1_555 yes
Mo(4) Mo(3) S(1) 116.75(8) 1_555 1_555 1_555 yes
Mo(4) Mo(3) S(2) 57.21(8) 1_555 1_555 1_555 yes
Mo(4) Mo(3) S(5) 116.46(8) 1_555 1_555 1_555 yes
Mo(4) Mo(3) S(6) 57.71(7) 1_555 1_555 1_555 yes
Mo(4) Mo(3) P(2) 133.91(9) 1_555 1_555 1_555 yes
Mo(6) Mo(3) S(1) 117.52(8) 1_555 1_555 1_555 yes
Mo(6) Mo(3) S(2) 117.53(8) 1_555 1_555 1_555 yes
Mo(6) Mo(3) S(5) 56.16(7) 1_555 1_555 1_555 yes
Mo(6) Mo(3) S(6) 56.56(7) 1_555 1_555 1_555 yes
Mo(6) Mo(3) P(2) 129.19(8) 1_555 1_555 1_555 yes
S(1) Mo(3) S(2) 89.27(9) 1_555 1_555 1_555 yes
S(1) Mo(3) S(5) 90.76(9) 1_555 1_555 1_555 yes
S(1) Mo(3) S(6) 173.0(1) 1_555 1_555 1_555 yes
S(1) Mo(3) P(2) 98.0(1) 1_555 1_555 1_555 yes
S(2) Mo(3) S(5) 172.6(1) 1_555 1_555 1_555 yes
S(2) Mo(3) S(6) 90.62(9) 1_555 1_555 1_555 yes
S(2) Mo(3) P(2) 96.6(1) 1_555 1_555 1_555 yes
S(5) Mo(3) S(6) 88.44(9) 1_555 1_555 1_555 yes
S(5) Mo(3) P(2) 90.7(1) 1_555 1_555 1_555 yes
S(6) Mo(3) P(2) 89.0(1) 1_555 1_555 1_555 yes
Mo(1) Mo(4) Mo(3) 62.63(3) 1_555 1_555 1_555 yes
Mo(1) Mo(4) Mo(5) 62.87(4) 1_555 1_555 1_555 yes
Mo(1) Mo(4) Mo(6) 95.36(4) 1_555 1_555 1_555 yes
Mo(1) Mo(4) S(2) 54.60(7) 1_555 1_555 1_555 yes
Mo(1) Mo(4) S(3) 54.83(8) 1_555 1_555 1_555 yes
Mo(1) Mo(4) S(6) 120.05(8) 1_555 1_555 1_555 yes
Mo(1) Mo(4) S(7) 120.51(8) 1_555 1_555 1_555 yes
Mo(1) Mo(4) P(3) 132.48(8) 1_555 1_555 1_555 yes
Mo(3) Mo(4) Mo(5) 90.66(4) 1_555 1_555 1_555 yes
Mo(3) Mo(4) Mo(6) 60.76(3) 1_555 1_555 1_555 yes
Mo(3) Mo(4) S(2) 57.10(7) 1_555 1_555 1_555 yes
Mo(3) Mo(4) S(3) 117.14(8) 1_555 1_555 1_555 yes
Mo(3) Mo(4) S(6) 57.42(7) 1_555 1_555 1_555 yes
Mo(3) Mo(4) S(7) 117.24(7) 1_555 1_555 1_555 yes
Mo(3) Mo(4) P(3) 132.38(9) 1_555 1_555 1_555 yes
Mo(5) Mo(4) Mo(6) 60.78(3) 1_555 1_555 1_555 yes
Mo(5) Mo(4) S(2) 117.19(8) 1_555 1_555 1_555 yes
Mo(5) Mo(4) S(3) 56.80(7) 1_555 1_555 1_555 yes
Mo(5) Mo(4) S(6) 117.37(7) 1_555 1_555 1_555 yes
Mo(5) Mo(4) S(7) 57.65(7) 1_555 1_555 1_555 yes
Mo(5) Mo(4) P(3) 136.90(9) 1_555 1_555 1_555 yes
Mo(6) Mo(4) S(2) 117.82(8) 1_555 1_555 1_555 yes
Mo(6) Mo(4) S(3) 117.55(8) 1_555 1_555 1_555 yes
Mo(6) Mo(4) S(6) 56.64(7) 1_555 1_555 1_555 yes
Mo(6) Mo(4) S(7) 56.52(7) 1_555 1_555 1_555 yes
Mo(6) Mo(4) P(3) 132.07(8) 1_555 1_555 1_555 yes
S(2) Mo(4) S(3) 89.56(10) 1_555 1_555 1_555 yes
S(2) Mo(4) S(6) 90.36(10) 1_555 1_555 1_555 yes
S(2) Mo(4) S(7) 173.31(10) 1_555 1_555 1_555 yes
S(2) Mo(4) P(3) 93.3(1) 1_555 1_555 1_555 yes
S(3) Mo(4) S(6) 173.05(10) 1_555 1_555 1_555 yes
S(3) Mo(4) S(7) 90.4(1) 1_555 1_555 1_555 yes
S(3) Mo(4) P(3) 96.67(10) 1_555 1_555 1_555 yes
S(6) Mo(4) S(7) 88.83(10) 1_555 1_555 1_555 yes
S(6) Mo(4) P(3) 90.27(10) 1_555 1_555 1_555 yes
S(7) Mo(4) P(3) 93.4(1) 1_555 1_555 1_555 yes
Mo(1) Mo(5) Mo(2) 61.98(4) 1_555 1_555 1_555 yes
Mo(1) Mo(5) Mo(4) 62.11(4) 1_555 1_555 1_555 yes
Mo(1) Mo(5) Mo(6) 94.54(4) 1_555 1_555 1_555 yes
Mo(1) Mo(5) S(3) 54.69(8) 1_555 1_555 1_555 yes
Mo(1) Mo(5) S(4) 54.56(7) 1_555 1_555 1_555 yes
Mo(1) Mo(5) S(7) 119.63(8) 1_555 1_555 1_555 yes
Mo(1) Mo(5) S(8) 119.34(8) 1_555 1_555 1_555 yes
Mo(1) Mo(5) P(4) 134.83(9) 1_555 1_555 1_555 yes
Mo(2) Mo(5) Mo(4) 89.01(4) 1_555 1_555 1_555 yes
Mo(2) Mo(5) Mo(6) 60.02(4) 1_555 1_555 1_555 yes
Mo(2) Mo(5) S(3) 116.35(9) 1_555 1_555 1_555 yes
Mo(2) Mo(5) S(4) 57.38(7) 1_555 1_555 1_555 yes
Mo(2) Mo(5) S(7) 116.20(7) 1_555 1_555 1_555 yes
Mo(2) Mo(5) S(8) 57.37(7) 1_555 1_555 1_555 yes
Mo(2) Mo(5) P(4) 136.85(9) 1_555 1_555 1_555 yes
Mo(4) Mo(5) Mo(6) 60.15(3) 1_555 1_555 1_555 yes
Mo(4) Mo(5) S(3) 57.46(7) 1_555 1_555 1_555 yes
Mo(4) Mo(5) S(4) 116.35(8) 1_555 1_555 1_555 yes
Mo(4) Mo(5) S(7) 57.52(7) 1_555 1_555 1_555 yes
Mo(4) Mo(5) S(8) 116.35(7) 1_555 1_555 1_555 yes
Mo(4) Mo(5) P(4) 133.89(9) 1_555 1_555 1_555 yes
Mo(6) Mo(5) S(3) 117.58(8) 1_555 1_555 1_555 yes
Mo(6) Mo(5) S(4) 117.38(8) 1_555 1_555 1_555 yes
Mo(6) Mo(5) S(7) 56.25(7) 1_555 1_555 1_555 yes
Mo(6) Mo(5) S(8) 56.29(7) 1_555 1_555 1_555 yes
Mo(6) Mo(5) P(4) 130.60(10) 1_555 1_555 1_555 yes
S(3) Mo(5) S(4) 88.97(10) 1_555 1_555 1_555 yes
S(3) Mo(5) S(7) 90.78(10) 1_555 1_555 1_555 yes
S(3) Mo(5) S(8) 172.4(1) 1_555 1_555 1_555 yes
S(3) Mo(5) P(4) 95.4(1) 1_555 1_555 1_555 yes
S(4) Mo(5) S(7) 172.3(1) 1_555 1_555 1_555 yes
S(4) Mo(5) S(8) 90.44(10) 1_555 1_555 1_555 yes
S(4) Mo(5) P(4) 97.5(1) 1_555 1_555 1_555 yes
S(7) Mo(5) S(8) 88.79(9) 1_555 1_555 1_555 yes
S(7) Mo(5) P(4) 90.1(1) 1_555 1_555 1_555 yes
S(8) Mo(5) P(4) 92.2(1) 1_555 1_555 1_555 yes
Mo(2) Mo(6) Mo(3) 58.83(3) 1_555 1_555 1_555 yes
Mo(2) Mo(6) Mo(4) 87.89(4) 1_555 1_555 1_555 yes
Mo(2) Mo(6) Mo(5) 59.14(3) 1_555 1_555 1_555 yes
Mo(2) Mo(6) S(5) 57.44(7) 1_555 1_555 1_555 yes
Mo(2) Mo(6) S(6) 115.69(8) 1_555 1_555 1_555 yes
Mo(2) Mo(6) S(7) 116.33(7) 1_555 1_555 1_555 yes
Mo(2) Mo(6) S(8) 57.24(7) 1_555 1_555 1_555 yes
Mo(2) Mo(6) P(5) 135.91(8) 1_555 1_555 1_555 yes
Mo(3) Mo(6) Mo(4) 58.90(4) 1_555 1_555 1_555 yes
Mo(3) Mo(6) Mo(5) 88.61(4) 1_555 1_555 1_555 yes
Mo(3) Mo(6) S(5) 57.13(7) 1_555 1_555 1_555 yes
Mo(3) Mo(6) S(6) 56.91(7) 1_555 1_555 1_555 yes
Mo(3) Mo(6) S(7) 116.28(8) 1_555 1_555 1_555 yes
Mo(3) Mo(6) S(8) 116.03(8) 1_555 1_555 1_555 yes
Mo(3) Mo(6) P(5) 138.06(8) 1_555 1_555 1_555 yes
Mo(4) Mo(6) Mo(5) 59.08(3) 1_555 1_555 1_555 yes
Mo(4) Mo(6) S(5) 115.98(8) 1_555 1_555 1_555 yes
Mo(4) Mo(6) S(6) 57.26(7) 1_555 1_555 1_555 yes
Mo(4) Mo(6) S(7) 57.42(7) 1_555 1_555 1_555 yes
Mo(4) Mo(6) S(8) 115.98(7) 1_555 1_555 1_555 yes
Mo(4) Mo(6) P(5) 136.11(8) 1_555 1_555 1_555 yes
Mo(5) Mo(6) S(5) 116.54(7) 1_555 1_555 1_555 yes
Mo(5) Mo(6) S(6) 116.29(7) 1_555 1_555 1_555 yes
Mo(5) Mo(6) S(7) 57.27(7) 1_555 1_555 1_555 yes
Mo(5) Mo(6) S(8) 56.99(7) 1_555 1_555 1_555 yes
Mo(5) Mo(6) P(5) 133.33(9) 1_555 1_555 1_555 yes
S(5) Mo(6) S(6) 89.28(9) 1_555 1_555 1_555 yes
S(5) Mo(6) S(7) 172.22(10) 1_555 1_555 1_555 yes
S(5) Mo(6) S(8) 89.86(10) 1_555 1_555 1_555 yes
S(5) Mo(6) P(5) 95.45(10) 1_555 1_555 1_555 yes
S(6) Mo(6) S(7) 89.81(10) 1_555 1_555 1_555 yes
S(6) Mo(6) S(8) 171.62(10) 1_555 1_555 1_555 yes
S(6) Mo(6) P(5) 95.88(10) 1_555 1_555 1_555 yes
S(7) Mo(6) S(8) 89.91(10) 1_555 1_555 1_555 yes
S(7) Mo(6) P(5) 92.3(1) 1_555 1_555 1_555 yes
S(8) Mo(6) P(5) 92.50(10) 1_555 1_555 1_555 yes
Mo(1) S(1) Mo(2) 71.07(9) 1_555 1_555 1_555 yes
Mo(1) S(1) Mo(3) 71.24(8) 1_555 1_555 1_555 yes
Mo(2) S(1) Mo(3) 65.17(8) 1_555 1_555 1_555 yes
Mo(1) S(2) Mo(3) 71.72(8) 1_555 1_555 1_555 yes
Mo(1) S(2) Mo(4) 71.51(8) 1_555 1_555 1_555 yes
Mo(3) S(2) Mo(4) 65.69(8) 1_555 1_555 1_555 yes
Mo(1) S(3) Mo(4) 71.01(8) 1_555 1_555 1_555 yes
Mo(1) S(3) Mo(5) 71.88(8) 1_555 1_555 1_555 yes
Mo(4) S(3) Mo(5) 65.73(7) 1_555 1_555 1_555 yes
Mo(1) S(4) Mo(2) 70.83(8) 1_555 1_555 1_555 yes
Mo(1) S(4) Mo(5) 71.66(8) 1_555 1_555 1_555 yes
Mo(2) S(4) Mo(5) 65.48(7) 1_555 1_555 1_555 yes
Mo(2) S(5) Mo(3) 64.72(7) 1_555 1_555 1_555 yes
Mo(2) S(5) Mo(6) 66.21(7) 1_555 1_555 1_555 yes
Mo(3) S(5) Mo(6) 66.71(7) 1_555 1_555 1_555 yes
Mo(3) S(6) Mo(4) 64.87(7) 1_555 1_555 1_555 yes
Mo(3) S(6) Mo(6) 66.52(7) 1_555 1_555 1_555 yes
Mo(4) S(6) Mo(6) 66.10(7) 1_555 1_555 1_555 yes
Mo(4) S(7) Mo(5) 64.83(8) 1_555 1_555 1_555 yes
Mo(4) S(7) Mo(6) 66.07(8) 1_555 1_555 1_555 yes
Mo(5) S(7) Mo(6) 66.48(8) 1_555 1_555 1_555 yes
Mo(2) S(8) Mo(5) 65.18(8) 1_555 1_555 1_555 yes
Mo(2) S(8) Mo(6) 66.15(8) 1_555 1_555 1_555 yes
Mo(5) S(8) Mo(6) 66.73(8) 1_555 1_555 1_555 yes
Mo(2) P(1) C(1) 115.5(3) 1_555 1_555 1_555 yes
Mo(2) P(1) C(3) 112.1(3) 1_555 1_555 1_555 yes
Mo(2) P(1) C(5) 117.0(4) 1_555 1_555 1_555 yes
C(1) P(1) C(3) 106.4(5) 1_555 1_555 1_555 yes
C(1) P(1) C(5) 99.0(4) 1_555 1_555 1_555 yes
C(3) P(1) C(5) 105.6(5) 1_555 1_555 1_555 yes
Mo(3) P(2) C(7) 113.8(4) 1_555 1_555 1_555 yes
Mo(3) P(2) C(9) 109.1(4) 1_555 1_555 1_555 yes
Mo(3) P(2) C(11) 121.5(5) 1_555 1_555 1_555 yes
C(7) P(2) C(9) 97.1(6) 1_555 1_555 1_555 yes
C(7) P(2) C(11) 106.7(8) 1_555 1_555 1_555 yes
C(9) P(2) C(11) 105.5(7) 1_555 1_555 1_555 yes
Mo(4) P(3) C(13) 112.6(3) 1_555 1_555 1_555 yes
Mo(4) P(3) C(15) 117.2(4) 1_555 1_555 1_555 yes
Mo(4) P(3) C(17) 115.0(4) 1_555 1_555 1_555 yes
C(13) P(3) C(15) 105.0(5) 1_555 1_555 1_555 yes
C(13) P(3) C(17) 106.5(6) 1_555 1_555 1_555 yes
C(15) P(3) C(17) 99.0(6) 1_555 1_555 1_555 yes
Mo(5) P(4) C(19) 117.4(6) 1_555 1_555 1_555 yes
Mo(5) P(4) C(21) 114.9(6) 1_555 1_555 1_555 yes
Mo(5) P(4) C(23) 120.6(6) 1_555 1_555 1_555 yes
C(19) P(4) C(21) 93(1) 1_555 1_555 1_555 yes
C(19) P(4) C(23) 102(1) 1_555 1_555 1_555 yes
C(21) P(4) C(23) 103.5(9) 1_555 1_555 1_555 yes
Mo(6) P(5) C(25) 108.4(3) 1_555 1_555 1_555 yes
Mo(6) P(5) C(27) 118.5(4) 1_555 1_555 1_555 yes
Mo(6) P(5) C(29) 114.2(4) 1_555 1_555 1_555 yes
C(25) P(5) C(27) 110.0(7) 1_555 1_555 1_555 yes
C(25) P(5) C(29) 98.2(7) 1_555 1_555 1_555 yes
C(27) P(5) C(29) 105.7(7) 1_555 1_555 1_555 yes
Mo(1) N O 175.3(8) 1_555 1_555 1_555 yes
P(1) C(1) C(2) 111.2(7) 1_555 1_555 1_555 yes
P(1) C(3) C(4) 115.3(8) 1_555 1_555 1_555 yes
P(1) C(5) C(6) 110.0(7) 1_555 1_555 1_555 yes
P(2) C(7) C(8) 107(1) 1_555 1_555 1_555 yes
P(2) C(9) C(10) 115.0(10) 1_555 1_555 1_555 yes
P(2) C(11) C(12) 131(1) 1_555 1_555 1_555 yes
P(3) C(13) C(14) 117.0(8) 1_555 1_555 1_555 yes
P(3) C(15) C(16) 114.0(8) 1_555 1_555 1_555 yes
P(3) C(17) C(18) 109.9(10) 1_555 1_555 1_555 yes
P(4) C(19) C(20) 125(1) 1_555 1_555 1_555 yes
P(4) C(21) C(22) 94(1) 1_555 1_555 1_555 yes
P(4) C(23) C(24) 102(1) 1_555 1_555 1_555 yes
P(5) C(25) C(26) 111(1) 1_555 1_555 1_555 yes
P(5) C(27) C(28) 113(1) 1_555 1_555 1_555 yes
P(5) C(29) C(30) 109(1) 1_555 1_555 1_555 yes

loop_
_geom_bond_atom_site_label_1
_geom_bond_atom_site_label_2
_geom_bond_distance
_geom_bond_site_symmetry_1
_geom_bond_site_symmetry_2
_geom_bond_publ_flag
Mo(1) Mo(2) 2.840(1) 1_555 1_555 yes
Mo(1) Mo(3) 2.851(1) 1_555 1_555 yes
Mo(1) Mo(4) 2.845(1) 1_555 1_555 yes
Mo(1) Mo(5) 2.865(1) 1_555 1_555 yes
Mo(1) S(1) 2.456(3) 1_555 1_555 yes
Mo(1) S(2) 2.445(3) 1_555 1_555 yes
Mo(1) S(3) 2.460(3) 1_555 1_555 yes
Mo(1) S(4) 2.459(3) 1_555 1_555 yes
Mo(1) N 1.795(7) 1_555 1_555 yes
Mo(2) Mo(3) 2.622(1) 1_555 1_555 yes
Mo(2) Mo(5) 2.637(2) 1_555 1_555 yes
Mo(2) Mo(6) 2.661(1) 1_555 1_555 yes
Mo(2) S(1) 2.430(3) 1_555 1_555 yes
Mo(2) S(4) 2.441(3) 1_555 1_555 yes
Mo(2) S(5) 2.451(3) 1_555 1_555 yes
Mo(2) S(8) 2.447(3) 1_555 1_555 yes
Mo(2) P(1) 2.540(3) 1_555 1_555 yes
Mo(3) Mo(4) 2.627(2) 1_555 1_555 yes
Mo(3) Mo(6) 2.677(1) 1_555 1_555 yes
Mo(3) S(1) 2.439(3) 1_555 1_555 yes
Mo(3) S(2) 2.420(3) 1_555 1_555 yes
Mo(3) S(5) 2.448(3) 1_555 1_555 yes
Mo(3) S(6) 2.445(3) 1_555 1_555 yes
Mo(3) P(2) 2.542(3) 1_555 1_555 yes
Mo(4) Mo(5) 2.637(1) 1_555 1_555 yes
Mo(4) Mo(6) 2.666(1) 1_555 1_555 yes
Mo(4) S(2) 2.424(3) 1_555 1_555 yes
Mo(4) S(3) 2.439(3) 1_555 1_555 yes
Mo(4) S(6) 2.453(3) 1_555 1_555 yes
Mo(4) S(7) 2.458(3) 1_555 1_555 yes
Mo(4) P(3) 2.550(3) 1_555 1_555 yes
Mo(5) Mo(6) 2.683(1) 1_555 1_555 yes
Mo(5) S(3) 2.421(3) 1_555 1_555 yes
Mo(5) S(4) 2.435(3) 1_555 1_555 yes
Mo(5) S(7) 2.462(3) 1_555 1_555 yes
Mo(5) S(8) 2.449(3) 1_555 1_555 yes
Mo(5) P(4) 2.546(4) 1_555 1_555 yes
Mo(6) S(5) 2.421(3) 1_555 1_555 yes
Mo(6) S(6) 2.436(3) 1_555 1_555 yes
Mo(6) S(7) 2.433(3) 1_555 1_555 yes
Mo(6) S(8) 2.430(3) 1_555 1_555 yes
Mo(6) P(5) 2.560(3) 1_555 1_555 yes
P(1) C(1) 1.874(9) 1_555 1_555 yes
P(1) C(3) 1.836(10) 1_555 1_555 yes
P(1) C(5) 1.857(10) 1_555 1_555 yes
P(2) C(7) 1.97(2) 1_555 1_555 yes
P(2) C(9) 1.91(1) 1_555 1_555 yes
P(2) C(11) 1.74(1) 1_555 1_555 yes
P(3) C(13) 1.83(1) 1_555 1_555 yes
P(3) C(15) 1.89(1) 1_555 1_555 yes
P(3) C(17) 1.84(1) 1_555 1_555 yes
P(4) C(19) 1.79(2) 1_555 1_555 yes
P(4) C(21) 1.84(2) 1_555 1_555 yes
P(4) C(23) 1.93(2) 1_555 1_555 yes
P(5) C(25) 1.88(2) 1_555 1_555 yes
P(5) C(27) 1.75(1) 1_555 1_555 yes
P(5) C(29) 1.92(2) 1_555 1_555 yes
O N 1.189(8) 1_555 1_555 yes
C(1) C(2) 1.51(1) 1_555 1_555 yes
C(3) C(4) 1.59(1) 1_555 1_555 yes
C(5) C(6) 1.56(1) 1_555 1_555 yes
C(7) C(8) 1.42(2) 1_555 1_555 yes
C(9) C(10) 1.43(1) 1_555 1_555 yes
C(11) C(12) 1.32(2) 1_555 1_555 yes
C(13) C(14) 1.52(1) 1_555 1_555 yes
C(15) C(16) 1.50(1) 1_555 1_555 yes
C(17) C(18) 1.50(2) 1_555 1_555 yes
C(19) C(20) 1.42(2) 1_555 1_555 yes
C(21) C(22) 1.53(3) 1_555 1_555 yes
C(23) C(24) 1.41(2) 1_555 1_555 yes
C(25) C(26) 1.40(2) 1_555 1_555 yes
C(27) C(28) 1.46(2) 1_555 1_555 yes
C(29) C(30) 1.42(2) 1_555 1_555 yes
